data_4062738
loop_
_publ_author_name
'Masaaki Okazaki'

_journal_name_full Organometallics
_journal_paper_doi 10.1021/om049606c
_journal_year 2004
_chemical_formula_sum 'C28 H29 F6 Fe4 O3 P'
_chemical_formula_weight 781.89
_space_group_IT_number 14
_symmetry_cell_setting monoclinic
_symmetry_space_group_name_Hall '-P 2ybc'
_symmetry_space_group_name_H-M 'P 1 21/c 1'
_cell_angle_alpha 90
_cell_angle_beta 92.44(3)
_cell_angle_gamma 90
_cell_formula_units_Z 4
_cell_length_a 9.855(5)
_cell_length_b 15.776(6)
_cell_length_c 17.715(5)
_cell_measurement_temperature 293.2
_cell_volume 2751(1)
_exptl_crystal_density_diffrn 1.887
_cod_original_sg_symbol_H-M 'P 21/c'
_cod_database_code 4062738

loop_
_symmetry_equiv_pos_as_xyz
x,y,z
-x,1/2+y,1/2-z
-x,-y,-z
x,1/2-y,1/2+z

loop_
_atom_site_label
_atom_site_type_symbol
_atom_site_fract_x
_atom_site_fract_y
_atom_site_fract_z
_atom_site_U_iso_or_equiv
_atom_site_adp_type
_atom_site_occupancy
_atom_site_calc_flag
_atom_site_refinement_flags
_atom_site_disorder_assembly
_atom_site_disorder_group
Fe1 Fe 0.26572(7) 0.13575(4) 0.32043(4) 0.0340(2) Uani 1.00 d . . .
Fe2 Fe 0.09050(6) 0.05220(4) 0.24550(4) 0.0289(2) Uani 1.00 d . . .
Fe3 Fe 0.25311(7) 0.14753(4) 0.17791(4) 0.0304(2) Uani 1.00 d . . .
Fe4 Fe 0.33797(7) 0.01287(4) 0.24195(4) 0.0307(2) Uani 1.00 d . . .
P1 P 0.7742(2) 0.2104(1) 0.50868(10) 0.0611(5) Uani 1.00 d . . .
F1 F 0.6733(6) 0.2754(4) 0.4701(3) 0.123(2) Uani 1.00 d . . .
F2 F 0.6519(6) 0.1530(5) 0.5317(3) 0.137(2) Uani 1.00 d . . .
F3 F 0.7713(10) 0.2576(6) 0.5853(3) 0.194(4) Uani 1.00 d . . .
F4 F 0.8727(7) 0.1474(4) 0.5490(5) 0.186(4) Uani 1.00 d . . .
F5 F 0.8952(5) 0.2679(4) 0.4876(4) 0.124(2) Uani 1.00 d . . .
F6 F 0.7757(9) 0.1632(4) 0.4334(3) 0.159(3) Uani 1.00 d . . .
O1 O 0.0392(4) 0.2368(2) 0.2561(2) 0.050(1) Uani 1.00 d . . .
O2 O 0.1803(4) -0.0114(2) 0.0993(2) 0.0419(10) Uani 1.00 d . . .
O3 O 0.5290(4) 0.1552(3) 0.2489(2) 0.054(1) Uani 1.00 d . . .
C1 C 0.2193(5) 0.0205(3) 0.3218(3) 0.033(1) Uani 1.00 d . . .
C2 C 0.1153(5) 0.1787(3) 0.2508(3) 0.037(1) Uani 1.00 d . . .
C3 C 0.2015(5) 0.0284(3) 0.1555(3) 0.033(1) Uani 1.00 d . . .
C4 C 0.4154(5) 0.1307(3) 0.2461(3) 0.042(1) Uani 1.00 d . . .
C5 C 0.253(1) 0.1340(5) 0.4406(4) 0.083(3) Uani 1.00 d . . .
C6 C 0.1801(8) 0.2005(6) 0.4106(4) 0.081(3) Uani 1.00 d . . .
C7 C 0.270(1) 0.2537(4) 0.3729(4) 0.080(3) Uani 1.00 d . . .
C8 C 0.3980(9) 0.2181(7) 0.3807(5) 0.087(3) Uani 1.00 d . . .
C9 C 0.386(1) 0.1442(6) 0.4219(5) 0.092(3) Uani 1.00 d . . .
C10 C -0.0919(6) 0.0174(4) 0.1801(3) 0.052(2) Uani 1.00 d . . .
C11 C -0.1195(6) 0.0803(4) 0.2321(6) 0.077(2) Uani 1.00 d . . .
C12 C -0.0884(8) 0.0500(9) 0.3032(5) 0.102(3) Uani 1.00 d . . .
C13 C -0.0410(8) -0.0315(7) 0.2973(5) 0.092(3) Uani 1.00 d . . .
C14 C -0.0406(6) -0.0510(4) 0.2207(4) 0.060(2) Uani 1.00 d . . .
C15 C 0.3386(6) 0.1640(4) 0.0701(3) 0.048(2) Uani 1.00 d . . .
C16 C 0.3840(7) 0.2288(4) 0.1203(4) 0.058(2) Uani 1.00 d . . .
C17 C 0.2724(7) 0.2742(4) 0.1445(4) 0.058(2) Uani 1.00 d . . .
C18 C 0.1540(7) 0.2392(4) 0.1085(3) 0.055(2) Uani 1.00 d . . .
C19 C 0.1942(6) 0.1716(4) 0.0639(3) 0.050(2) Uani 1.00 d . . .
C20 C 0.3638(6) -0.1205(3) 0.2321(4) 0.050(2) Uani 1.00 d . . .
C21 C 0.4246(7) -0.0918(4) 0.2997(4) 0.058(2) Uani 1.00 d . . .
C22 C 0.5264(7) -0.0334(5) 0.2835(5) 0.071(2) Uani 1.00 d . . .
C23 C 0.5290(6) -0.0269(4) 0.2050(4) 0.063(2) Uani 1.00 d . . .
C24 C 0.4288(6) -0.0792(4) 0.1729(3) 0.054(2) Uani 1.00 d . . .
C25 C 0.213(3) 0.0666(8) 0.4918(5) 0.281(9) Uani 1.00 d . . .
C26 C -0.1221(9) 0.0207(8) 0.0973(5) 0.115(4) Uani 1.00 d . . .
C27 C 0.4249(8) 0.1041(5) 0.0291(4) 0.068(2) Uani 1.00 d . . .
C28 C 0.2554(8) -0.1850(4) 0.2245(5) 0.081(3) Uani 1.00 d . . .
H1 H 0.0819 0.2141 0.4154 0.0908 Uiso 1.00 calc . . .
H2 H 0.2425 0.3077 0.3479 0.0911 Uiso 1.00 calc . . .
H3 H 0.4769 0.2472 0.3597 0.0950 Uiso 1.00 calc . . .
H4 H 0.4649 0.1092 0.4362 0.1139 Uiso 1.00 calc . . .
H5 H -0.1568 0.1361 0.2224 0.0919 Uiso 1.00 calc . . .
H6 H -0.1014 0.0777 0.3516 0.1096 Uiso 1.00 calc . . .
H7 H -0.0163 -0.0713 0.3385 0.1075 Uiso 1.00 calc . . .
H8 H -0.0142 -0.1058 0.1985 0.0660 Uiso 1.00 calc . . .
H9 H 0.4809 0.2414 0.1347 0.0611 Uiso 1.00 calc . . .
H10 H 0.2749 0.3234 0.1786 0.0679 Uiso 1.00 calc . . .
H11 H 0.0635 0.2596 0.1146 0.0630 Uiso 1.00 calc . . .
H12 H 0.1339 0.1359 0.0319 0.0575 Uiso 1.00 calc . . .
H13 H 0.4028 -0.1117 0.3519 0.0670 Uiso 1.00 calc . . .
H14 H 0.5899 -0.0057 0.3220 0.0869 Uiso 1.00 calc . . .
H15 H 0.5896 0.0090 0.1769 0.0683 Uiso 1.00 calc . . .
H16 H 0.4108 -0.0880 0.1187 0.0552 Uiso 1.00 calc . . .
H17 H 0.1193 0.0635 0.5009 0.2478 Uiso 1.00 calc . . .
H18 H 0.2370 0.0091 0.4713 0.2478 Uiso 1.00 calc . . .
H19 H 0.2624 0.0677 0.5409 0.2478 Uiso 1.00 calc . . .
H20 H -0.1534 0.0754 0.0788 0.1236 Uiso 1.00 calc . . .
H21 H -0.0386 0.0099 0.0676 0.1236 Uiso 1.00 calc . . .
H22 H -0.1861 -0.0208 0.0783 0.1236 Uiso 1.00 calc . . .
H23 H 0.3714 0.0654 -0.0019 0.0721 Uiso 1.00 calc . . .
H24 H 0.4879 0.1315 -0.0031 0.0721 Uiso 1.00 calc . . .
H25 H 0.4801 0.0688 0.0640 0.0721 Uiso 1.00 calc . . .
H26 H 0.1771 -0.1683 0.2496 0.0837 Uiso 1.00 calc . . .
H27 H 0.2294 -0.1946 0.1716 0.0837 Uiso 1.00 calc . . .
H28 H 0.2862 -0.2387 0.2445 0.0837 Uiso 1.00 calc . . .

loop_
_atom_site_aniso_label
_atom_site_aniso_U_11
_atom_site_aniso_U_22
_atom_site_aniso_U_33
_atom_site_aniso_U_12
_atom_site_aniso_U_13
_atom_site_aniso_U_23
Fe1 0.0359(4) 0.0327(3) 0.0328(3) -0.0054(3) -0.0035(3) -0.0063(3)
Fe2 0.0244(3) 0.0281(3) 0.0342(3) -0.0024(3) 0.0019(3) -0.0045(3)
Fe3 0.0298(3) 0.0271(3) 0.0341(3) -0.0017(3) -0.0006(3) 0.0029(3)
Fe4 0.0263(3) 0.0305(3) 0.0354(3) 0.0032(3) 0.0014(3) 0.0024(3)
P1 0.0419(9) 0.088(1) 0.0534(9) -0.0031(8) -0.0038(7) 0.0114(9)
F1 0.083(4) 0.123(5) 0.161(5) 0.030(3) -0.024(4) 0.022(4)
F2 0.085(4) 0.233(8) 0.093(3) -0.074(4) -0.012(3) 0.050(4)
F3 0.25(1) 0.256(10) 0.072(4) -0.089(8) 0.000(5) -0.041(5)
F4 0.104(5) 0.130(6) 0.31(1) -0.022(4) -0.098(6) 0.108(6)
F5 0.062(3) 0.140(5) 0.171(5) -0.024(3) 0.004(3) 0.054(4)
F6 0.225(8) 0.147(6) 0.109(4) 0.001(6) 0.060(5) -0.056(4)
O1 0.047(2) 0.037(2) 0.065(2) 0.011(2) 0.003(2) -0.011(2)
O2 0.045(2) 0.046(2) 0.035(2) 0.000(2) -0.001(2) -0.012(2)
O3 0.030(2) 0.057(2) 0.073(3) -0.016(2) -0.006(2) 0.001(2)
C1 0.032(2) 0.036(2) 0.031(2) 0.001(2) 0.002(2) 0.000(2)
C2 0.035(3) 0.030(2) 0.045(3) 0.002(2) 0.002(2) -0.006(2)
C3 0.031(2) 0.030(2) 0.038(2) 0.001(2) 0.001(2) 0.000(2)
C4 0.035(3) 0.042(3) 0.049(3) -0.006(2) -0.001(2) 0.002(2)
C5 0.154(9) 0.060(4) 0.035(3) -0.027(5) -0.002(4) -0.017(3)
C6 0.075(5) 0.103(6) 0.067(5) -0.016(5) 0.014(4) -0.061(5)
C7 0.135(8) 0.045(4) 0.058(4) -0.007(4) -0.013(5) -0.023(3)
C8 0.072(5) 0.112(7) 0.076(5) -0.046(5) 0.000(4) -0.056(5)
C9 0.105(7) 0.097(7) 0.071(5) 0.025(6) -0.050(5) -0.036(5)
C10 0.030(3) 0.065(4) 0.061(3) -0.017(3) -0.008(2) -0.005(3)
C11 0.022(3) 0.056(4) 0.152(8) 0.004(3) -0.006(4) -0.035(5)
C12 0.042(4) 0.18(1) 0.085(6) -0.041(5) 0.028(4) -0.072(7)
C13 0.058(5) 0.137(8) 0.079(5) -0.050(5) -0.004(4) 0.050(6)
C14 0.039(3) 0.037(3) 0.103(5) -0.017(3) -0.003(3) -0.005(3)
C15 0.056(4) 0.050(3) 0.039(3) 0.000(3) 0.011(2) 0.015(2)
C16 0.063(4) 0.050(3) 0.060(4) -0.017(3) 0.007(3) 0.017(3)
C17 0.078(5) 0.032(3) 0.065(4) -0.008(3) 0.004(3) 0.011(3)
C18 0.061(4) 0.047(3) 0.058(3) 0.013(3) 0.001(3) 0.022(3)
C19 0.058(4) 0.055(3) 0.037(3) -0.002(3) -0.005(2) 0.019(2)
C20 0.043(3) 0.030(2) 0.077(4) 0.012(2) 0.017(3) 0.004(3)
C21 0.063(4) 0.056(4) 0.055(3) 0.031(3) 0.006(3) 0.017(3)
C22 0.044(4) 0.070(4) 0.097(6) 0.024(3) -0.019(4) 0.003(4)
C23 0.040(3) 0.058(4) 0.093(5) 0.009(3) 0.021(3) 0.013(4)
C24 0.051(3) 0.048(3) 0.064(4) 0.020(3) 0.018(3) -0.001(3)
C25 0.69(4) 0.111(9) 0.042(5) -0.15(2) 0.03(1) -0.011(5)
C26 0.056(5) 0.20(1) 0.082(6) -0.034(6) -0.032(4) 0.020(6)
C27 0.082(5) 0.074(4) 0.052(4) 0.008(4) 0.033(3) 0.008(3)
C28 0.073(5) 0.033(3) 0.139(7) 0.006(3) 0.019(5) -0.017(4)

loop_
_geom_bond_atom_site_label_1
_geom_bond_atom_site_label_2
_geom_bond_distance
_geom_bond_site_symmetry_1
_geom_bond_site_symmetry_2
_geom_bond_publ_flag
FE1 FE2 2.507(1) . . yes
FE1 FE3 2.5294(9) . . yes
FE1 FE4 2.5064(9) . . yes
FE1 C1 1.875(5) . . yes
FE1 C2 2.006(5) . . yes
FE1 C4 2.020(5) . . yes
FE1 C5 2.138(7) . . yes
FE1 C6 2.102(6) . . yes
FE1 C7 2.080(6) . . yes
FE1 C8 2.099(6) . . yes
FE1 C9 2.116(7) . . yes
FE2 FE3 2.535(1) . . yes
FE2 FE4 2.520(2) . . yes
FE2 C1 1.883(5) . . yes
FE2 C2 2.012(5) . . yes
FE2 C3 2.008(5) . . yes
FE2 C10 2.167(5) . . yes
FE2 C11 2.120(6) . . yes
FE2 C12 2.076(7) . . yes
FE2 C13 2.090(7) . . yes
FE2 C14 2.113(5) . . yes
FE3 FE4 2.5335(9) . . yes
FE3 C2 1.976(5) . . yes
FE3 C3 1.983(5) . . yes
FE3 C4 1.980(6) . . yes
FE3 C15 2.136(5) . . yes
FE3 C16 2.112(5) . . yes
FE3 C17 2.096(5) . . yes
FE3 C18 2.110(6) . . yes
FE3 C19 2.112(5) . . yes
FE4 C1 1.877(4) . . yes
FE4 C3 2.010(5) . . yes
FE4 C4 2.009(5) . . yes
FE4 C20 2.127(5) . . yes
FE4 C21 2.104(5) . . yes
FE4 C22 2.099(6) . . yes
FE4 C23 2.114(6) . . yes
FE4 C24 2.122(5) . . yes
P1 F1 1.564(6) . . yes
P1 F2 1.576(5) . . yes
P1 F3 1.549(7) . . yes
P1 F4 1.544(6) . . yes
P1 F5 1.555(5) . . yes
P1 F6 1.528(6) . . yes
O1 C2 1.190(6) . . yes
O2 C3 1.186(6) . . yes
O3 C4 1.184(6) . . yes
C5 C6 1.37(1) . . yes
C5 C9 1.38(1) . . yes
C5 C25 1.46(1) . . yes
C6 C7 1.41(1) . . yes
C7 C8 1.38(1) . . yes
C8 C9 1.38(1) . . yes
C10 C11 1.389(9) . . yes
C10 C14 1.381(9) . . yes
C10 C26 1.48(1) . . yes
C11 C12 1.37(1) . . yes
C12 C13 1.37(1) . . yes
C13 C14 1.39(1) . . yes
C15 C16 1.416(9) . . yes
C15 C19 1.427(9) . . yes
C15 C27 1.483(9) . . yes
C16 C17 1.395(9) . . yes
C17 C18 1.418(9) . . yes
C18 C19 1.394(9) . . yes
C20 C21 1.392(9) . . yes
C20 C24 1.412(8) . . yes
C20 C28 1.477(9) . . yes
C21 C22 1.40(1) . . yes
C22 C23 1.40(1) . . yes
C23 C24 1.390(10) . . yes
